data_2010303
loop_
_publ_author_name
'Cameron, T.S.'
'Jochem, K.'
'Morris, D.G.'
'Maguire, J.'

_publ_section_title
;
 Camphene-1-carboxylic acid: stereochemistry of the Nametkin shift
;
_journal_issue 12
_journal_name_full 'Acta Crystallographica Section C'
_journal_page_first 2085
_journal_page_last 2087
_journal_paper_doi 10.1107/S0108270194006074
_journal_volume 50
_journal_year 1994
_chemical_formula_sum 'C11 H16 O2'
_chemical_formula_weight 180
_space_group_IT_number 4
_symmetry_cell_setting monoclinic
_symmetry_space_group_name_Hall 'P 2yb'
_symmetry_space_group_name_H-M 'P 1 21 1'
_atom_type_scat_source IntTabIV
_cell_angle_alpha 90
_cell_angle_beta 86.42(2)
_cell_angle_gamma 90
_cell_formula_units_Z 4
_cell_length_a 6.193(2)
_cell_length_b 10.609(2)
_cell_length_c 15.492(4)
_cell_measurement_reflns_used 25
_cell_measurement_temperature 291
_cell_measurement_theta_max 12
_cell_measurement_theta_min 10
_cell_volume 1015.9(5)
_diffrn_measurement_device 'Enraf-Nonius CAD-4'
_diffrn_measurement_method \w/2\q
_diffrn_radiation_type MoK\a
_diffrn_radiation_wavelength 0.70926
_diffrn_reflns_av_R_equivalents 0.03
_diffrn_reflns_limit_h_max 6
_diffrn_reflns_limit_h_min 0
_diffrn_reflns_limit_k_max 11
_diffrn_reflns_limit_k_min 0
_diffrn_reflns_limit_l_max 17
_diffrn_reflns_limit_l_min -17
_diffrn_reflns_number 1604
_diffrn_reflns_theta_max 22.0
_diffrn_standards_decay_% none
_diffrn_standards_interval_count 100
_diffrn_standards_number 3
_exptl_absorpt_coefficient_mu 0.074
_exptl_absorpt_correction_type none
_exptl_crystal_colour Colourless
_exptl_crystal_density_diffrn 1.11
_exptl_crystal_description Tablet
_refine_diff_density_max 0.107
_refine_diff_density_min -0.154
_refine_ls_extinction_coef none
_refine_ls_extinction_method none
_refine_ls_goodness_of_fit_obs 0.241
_refine_ls_hydrogen_treatment noref
_refine_ls_number_parameters 166
_refine_ls_number_reflns 708
_refine_ls_R_factor_obs 0.0407
_refine_ls_shift/esd_max '0.147 (U~23~ of C9)'
_refine_ls_structure_factor_coef F
_refine_ls_weighting_details 'w=0.02/[\s^2^(F~o~) +0.01995F~o~^2^]'
_refine_ls_weighting_scheme calc
_refine_ls_wR_factor_obs 0.0429
_reflns_number_observed 708
_reflns_number_total 1457
_reflns_observed_criterion I>\s(I)
_cod_data_source_file hu1124.cif
_cod_data_source_block hu1124a
_cod_depositor_comments
;
The following automatic conversions were performed:

'_refine_ls_weighting_scheme' value 'w=0.02/[\s^2^(F~o~)
+0.01995F~o~^2^]' was changed to 'calc'. New tag
'_refine_ls_weighting_details' was created. The value of the new tag
was set to 'w=0.02/[\s^2^(F~o~) +0.01995F~o~^2^]'.

Automatic conversion script
Id: cif_fix_values 3143 2015-03-26 13:38:13Z robertas 
;
_cod_original_cell_volume 1015.90(10)
_cod_original_sg_symbol_Hall 'P 2y1'
_cod_original_sg_symbol_H-M 'P 21'
_cod_database_code 2010303

loop_
_symmetry_equiv_pos_as_xyz
x,y,z
-x,y+1/2,-z

loop_
_atom_site_label
_atom_site_fract_x
_atom_site_fract_y
_atom_site_fract_z
_atom_site_U_iso_or_equiv
C1 -.0662(10) -.1892(6) .0522(4) .0387(14)
C2 -.1097(10) -.2796(6) .1249(4) .0442(15)
C3 .0076(11) -.2289(7) .2011(4) .0520(17)
C4 .1093(12) -.1064(8) .1619(4) .0624(19)
C5 .2971(11) -.1377(8) .0947(5) ?
C6 .1783(10) -.2033(7) .0214(4) ?
C7 -.0635(12) -.0625(6) .1000(4) .0497(17)
C8 -.2220(13) -.3842(8) .1263(5) .066(2)
C9 -.1558(16) -.1957(11) .2767(5) ?
C10 .1725(14) -.3219(8) .2342(5) ?
C11 -.2018(11) -.1963(6) -.0228(4) .0452(16)
O1 -.2468(10) -.0913(5) -.0591(3) ?
O2 -.2686(10) -.2964(5) -.0508(3) ?
H4 .1597(9) -.0442(6) .2121(4) .070(16)
H51 .3803(9) -.0541(6) .0709(4) .12(3)
H52 .4136(9) -.2014(6) .1211(4) .12(2)
H61 .2225(8) -.3014(6) .0163(3) .13(3)
H62 .2120(8) -.1567(6) -.0393(3) .039(12)
H71 -.2155(9) -.0391(5) .1342(3) .032(11)
H72 -.0099(9) .0147(5) .0593(3) .045(13)
H81 -.309(10) -.412(6) .071(3) .011(2)
H82 -.277(11) -.445(5) .179(3) .011(2)
H91 -.2761(13) -.1306(9) .2581(4) .078(19)
H92 -.2319(13) -.2821(9) .3003(4) .13(3)
H93 -.0651(13) -.1553(9) .3275(4) .12(3)
H101 .2953(12) -.3485(7) .1854(5) .09(2)
H102 .2404(12) -.2609(7) .2811(5) .19(4)
H103 .1065(12) -.4052(7) .2661(5) .15(3)
H1 -.298(13) -.107(12) -.117(3) .026(5)
C1' -.6555(10) -.2302(6) -.3046(4) .0447(16)
C2' -.6046(11) -.3361(6) -.3690(4) .0454(17)
C3' -.7052(11) -.2970(7) -.4527(4) .0529(17)
C4' -.8135(11) -.1717(6) -.4258(4) .0508(18)
C5' -1.0062(11) -.1940(9) -.3620(5) ?
C6' -.9052(11) -.2406(8) -.2789(5) ?
C7' -.6487(11) -.1155(7) -.3640(4) .0515(17)
C8' -.4879(12) -.4380(7) -.3576(5) .0600(19)
C9' -.5248(13) -.2782(8) -.5255(5) ?
C10' -.8593(14) -.3987(9) -.4804(5) ?
C11' -.5254(11) -.2212(7) -.2271(4) .0459(16)
O1' -.5154(10) -.3215(5) -.1806(3) ?
O2' -.4380(9) -.1225(5) -.2079(3) ?
H4' -.8548(9) -.1183(5) -.4817(3) .071(15)
H51' -1.1121(9) -.2649(7) -.3869(4) .051(14)
H52' -1.0967(9) -.1077(7) -.3507(4) .11(2)
H61' -.9521(8) -.3361(3) -.2633(4) .011(2)
H62' -.9511(8) -.1799(6) -.2243(4) .0068(16)
H71' -.4906(9) -.0996(5) -.3958(3) .0050(13)
H72' -.7055(9) -.0298(5) -.3328(3) .0717(16)
H81' -.430(12) -.475(7) -.298(3) .12(3)
H82' -.461(9) -.506(4) -.408(2) .0066(16)
H91' -.4221(10) -.2032(7) -.5051(4) .091(2)
H92' -.4296(10) -.3625(7) -.5374(4) .016(3)
H93' -.5976(10) -.2508(7) -.5843(4) .010(2)
H1O1' -.9861(11) -.4164(7) -.4306(4) .0061(16)
H1O2' -.9306(11) -.3651(7) -.5380(4) .009(2)
H1O3' -.7743(11) -.4863(7) -.4953(4) .021(5)
H11' -.424(7) -.305(5) -.131(2) .0079(17)

loop_
_geom_angle_atom_site_label_1
_geom_angle_atom_site_label_2
_geom_angle_atom_site_label_3
_geom_angle
_geom_angle_publ_flag
C2 C1 C6 107.1(5) yes
C2 C1 C7 101.8(5) yes
C2 C1 C11 118.5(5) yes
C6 C1 C7 101.0(5) yes
C6 C1 C11 110.0(5) yes
C7 C1 C11 116.6(5) yes
C1 C2 C3 106.6(5) yes
C1 C2 C8 129.0(6) yes
C3 C2 C8 124.4(6) yes
C2 C3 C4 101.2(5) yes
C2 C3 C9 110.4(6) yes
C2 C3 C10 113.1(6) yes
C4 C3 C9 109.8(6) yes
C4 C3 C10 114.1(6) yes
C9 C3 C10 108.3(6) yes
C3 C4 C5 110.7(6) yes
C3 C4 C7 102.4(6) yes
C5 C4 C7 99.7(6) yes
C4 C5 C6 102.5(6) yes
C1 C6 C5 103.1(5) yes
C1 C7 C4 93.7(5) yes
C1 C11 O1 116.7(6) yes
C1 C11 O2 122.8(6) yes
O1 C11 O2 120.5(6) yes
C2' C1' C6' 105.9(5) yes
C2' C1' C7' 101.4(5) yes
C2' C1' C11' 118.3(5) yes
C6' C1' C7' 101.4(5) yes
C6' C1' C11' 111.8(5) yes
C7' C1' C11' 116.1(5) yes
C1' C2' C3' 106.0(5) yes
C1' C2' C8' 127.7(6) yes
C3' C2' C8' 126.2(6) yes
C2' C3' C4' 101.4(5) yes
C2' C3' C9' 109.8(6) yes
C2' C3' C10' 110.0(6) yes
C4' C3' C9' 111.7(6) yes
C4' C3' C10' 114.8(6) yes
C9' C3' C10' 108.8(6) yes
C3' C4' C5' 110.8(6) yes
C3' C4' C7' 101.9(5) yes
C5' C4' C7' 100.3(5) yes
C4' C5' C6' 104.4(6) yes
C1' C6' C5' 102.0(6) yes
C1' C7' C4' 94.1(5) yes
C1' C11' O1' 116.4(6) yes
C1' C11' O2' 121.3(6) yes
O1' C11' O2' 122.2(6) yes

loop_
_geom_bond_atom_site_label_1
_geom_bond_atom_site_label_2
_geom_bond_site_symmetry_1
_geom_bond_site_symmetry_2
_geom_bond_distance
_geom_bond_publ_flag
C1 C2 . . 1.491(9) yes
C1 C6 . . 1.566(9) yes
C1 C7 . . 1.536(9) yes
C1 C11 . . 1.477(9) yes
C2 C3 . . 1.522(9) yes
C2 C8 . . 1.310(10) yes
C3 C4 . . 1.552(10) yes
C3 C9 . . 1.540(12) yes
C3 C10 . . 1.532(11) yes
C4 C5 . . 1.547(11) yes
C4 C7 . . 1.552(10) yes
C5 C6 . . 1.556(10) yes
C11 O1 . . 1.287(8) yes
C11 O2 . . 1.229(8) yes
C1' C2' . . 1.521(9) yes
C1' C6' . . 1.577(10) yes
C1' C7' . . 1.524(9) yes
C1' C11' . . 1.490(9) yes
C2' C3' . . 1.532(9) yes
C2' C8' . . 1.318(10) yes
C3' C4' . . 1.535(10) yes
C3' C9' . . 1.549(11) yes
C3' C10' . . 1.521(11) yes
C4' C5' . . 1.519(10) yes
C4' C7' . . 1.560(10) yes
C5' C6' . . 1.547(11) yes
C11' O1' . . 1.289(9) yes
C11' O2' . . 1.223(8) yes

loop_
_geom_torsion_atom_site_label_1
_geom_torsion_atom_site_label_2
_geom_torsion_atom_site_label_3
_geom_torsion_atom_site_label_4
_geom_torsion
_geom_torsion_publ_flag
C2 C1 C6 C5 -73.8(6) yes
C6 C1 C2 C3 70.0(5) yes
C6 C1 C2 C8 -109.0(8) yes
C2 C1 C7 C4 54.0(5) yes
C7 C1 C2 C3 -35.6(6) yes
C7 C1 C2 C8 145.4(7) yes
C2 C1 C11 O1 144.5(5) yes
C2 C1 C11 O2 -36.1(8) yes
C11 C1 C2 C3 -165.0(4) yes
C11 C1 C2 C8 16.0(9) yes
C6 C1 C7 C4 -56.2(5) yes
C7 C1 C6 C5 32.3(6) yes
C6 C1 C11 O1 -91.9(6) yes
C6 C1 C11 O2 87.5(7) yes
C11 C1 C6 C5 156.2(5) yes
C7 C1 C11 O1 22.3(7) yes
C7 C1 C11 O2 -158.3(6) yes
C11 C1 C7 C4 -175.4(4) yes
C1 C2 C3 C4 0.8(6) yes
C1 C2 C3 C9 116.9(6) yes
C1 C2 C3 C10 -121.6(6) yes
C8 C2 C3 C4 179.8(5) yes
C8 C2 C3 C9 -64.0(8) yes
C8 C2 C3 C10 57.4(8) yes
C2 C3 C4 C5 -71.5(6) yes
C2 C3 C4 C7 34.0(6) yes
C9 C3 C4 C5 171.9(6) yes
C9 C3 C4 C7 -82.7(6) yes
C10 C3 C4 C5 50.2(7) yes
C10 C3 C4 C7 155.7(5) yes
C3 C4 C5 C6 66.5(6) yes
C3 C4 C7 C1 -53.9(5) yes
C5 C4 C7 C1 60.0(5) yes
C7 C4 C5 C6 -40.8(6) yes
C4 C5 C6 C1 5.4(6) yes
C2' C1' C6' C5' -72.2(6) yes
C6' C1' C2' C3' 71.9(6) yes
C6' C1' C2' C8' -111.5(7) yes
C2' C1' C7' C4' 53.5(5) yes
C7' C1' C2' C3' -33.6(6) yes
C7' C1' C2' C8' 143.1(7) yes
C2' C1' C11' O1' -53.4(7) yes
C2' C1' C11' O2' 128.4(6) yes
C11' C1' C2' C3' -161.7(4) yes
C11' C1' C2' C8' 14.9(9) yes
C6' C1' C7' C4' -55.4(5) yes
C7' C1' C6' C5' 33.3(6) yes
C6' C1' C11' O1' 70.0(7) yes
C6' C1' C11' O2' -108.1(7) yes
C11' C1' C6' C5' 157.6(5) yes
C7' C1' C11' O1' -174.3(5) yes
C7' C1' C11' O2' 7.5(8) yes
C11' C1' C7' C4' -176.8(4) yes
C1' C2' C3' C4' -2.1(6) yes
C1' C2' C3' C9' 116.1(5) yes
C1' C2' C3' C10' -124.1(6) yes
C8' C2' C3' C4' -178.8(5) yes
C8' C2' C3' C9' -60.6(7) yes
C8' C2' C3' C10' 59.2(8) yes
C2' C3' C4' C5' -69.7(6) yes
C2' C3' C4' C7' 36.3(6) yes
C9' C3' C4' C5' 173.5(5) yes
C9' C3' C4' C7' -80.6(6) yes
C10' C3' C4' C5' 48.9(7) yes
C10' C3' C4' C7' 154.9(5) yes
C3' C4' C5' C6' 68.5(6) yes
C3' C4' C7' C1' -56.0(5) yes
C5' C4' C7' C1' 58.0(5) yes
C7' C4' C5' C6' -38.5(6) yes
C4' C5' C6' C1' 3.7(6) yes
